data_2000070
loop_
_publ_author_name
'Minassian, F.'
'Pelloux-L\'eon, N.'
'Durif, A.'
'Vall\'ee, Y.'

_publ_section_title
;
 12-Formyl-9,10-dimethyl-9,10-dihydro-11-thia-9,10-ethanoanthracene
;
_journal_issue 5
_journal_name_full
;
 Acta Crystallographica, Section C: Crystal Structure Communications
;
_journal_page_first 781
_journal_page_last 783
_journal_paper_doi 10.1107/s010827019801782x
_journal_volume 55
_journal_year 1999
_chemical_formula_sum 'C18 H16 O S'
_space_group_IT_number 14
_symmetry_cell_setting monoclinic
_symmetry_space_group_name_Hall '-P 2yn'
_symmetry_space_group_name_H-M 'P 1 21/n 1'
_cell_angle_alpha 90
_cell_angle_beta 107.68(3)
_cell_angle_gamma 90
_cell_formula_units_Z 8
_cell_length_a 14.149(5)
_cell_length_b 12.760(3)
_cell_length_c 16.754(7)
_cell_volume 2881.920
_diffrn_ambient_temperature ?
_exptl_crystal_colour 'pale yellow'
_exptl_crystal_density_diffrn 1.292
_exptl_crystal_description prism
_refine_ls_R_factor_gt 0.041
_refine_ls_wR_factor_gt 0.041
_cod_original_sg_symbol_H-M 'P 21/n'
_cod_original_formula_sum 'C18 H16 O1 S1'
_cod_database_code 2000070

loop_
_symmetry_equiv_pos_site_id
_symmetry_equiv_pos_as_xyz
1 x,y,z
2 1/2+x,1/2-y,1/2+z
3 -x,-y,-z
4 -1/2-x,-1/2+y,-1/2-z

loop_
_atom_site_label
_atom_site_type_symbol
_atom_site_fract_x
_atom_site_fract_y
_atom_site_fract_z
S1 S 0.29140(2) 0.29402(3) 0.88724(2)
O1 O 0.32210(9) 0.5479(1) 0.83247(8)
C1 C 0.1832(1) 0.1820(1) 1.04730(9)
C2 C 0.1735(1) 0.2200(2) 1.12249(9)
C3 C 0.1542(1) 0.3222(2) 1.13154(9)
C4 C 0.1440(1) 0.3920(1) 1.06649(9)
C5 C -0.00829(9) 0.4152(1) 0.78174(8)
C6 C -0.06836(9) 0.3561(1) 0.71670(8)
C7 C -0.0482(1) 0.2528(1) 0.70775(8)
C8 C 0.03332(9) 0.2054(1) 0.76436(8)
C9 C 0.18151(8) 0.21991(9) 0.89704(7)
C10 C 0.14439(8) 0.42471(9) 0.91431(8)
C11 C 0.25050(9) 0.4256(1) 0.90372(8)
C12 C 0.2562(1) 0.4879(1) 0.8295(1)
C13 C 0.2034(1) 0.1044(1) 0.8871(1)
C14 C 0.1165(1) 0.5389(1) 0.9245(1)
C15 C 0.17235(8) 0.2513(1) 0.98084(7)
C16 C 0.15233(8) 0.3571(1) 0.99011(7)
C17 C 0.09331(8) 0.26332(9) 0.83048(7)
C18 C 0.07291(8) 0.36942(9) 0.83940(7)
H1 H 0.195(1) 0.107(1) 1.037(1)
H2 H 0.176(1) 0.163(2) 1.168(1)
H3 H 0.145(2) 0.351(2) 1.188(1)
H4 H 0.129(1) 0.472(1) 1.070(1)
H5 H -0.022(1) 0.490(1) 0.786(1)
H6 H -0.127(1) 0.385(1) 0.679(1)
H7 H -0.087(1) 0.212(1) 0.664(1)
H8 H 0.049(1) 0.131(1) 0.7595(9)
H9 H 0.302(1) 0.463(1) 0.9521(9)
H10 H 0.199(1) 0.469(2) 0.774(1)
H11 H 0.260(1) 0.083(1) 0.930(1)
H12 H 0.215(1) 0.092(1) 0.831(1)
H13 H 0.151(1) 0.062(1) 0.893(1)
H14 H 0.114(1) 0.574(1) 0.869(1)
H15 H 0.168(1) 0.570(1) 0.970(1)
H16 H 0.053(1) 0.543(1) 0.933(1)
S2 S 0.31007(2) 0.91174(2) 1.11768(2)
O2 O 0.56084(8) 0.9483(1) 1.12508(8)
C19 C 0.09063(9) 0.8229(1) 0.93884(8)
C20 C 0.0646(1) 0.8325(1) 0.85300(9)
C21 C 0.1357(1) 0.8281(1) 0.81279(8)
C22 C 0.2346(1) 0.8144(1) 0.85782(7)
C23 C 0.4341(1) 0.6152(1) 1.07219(9)
C24 C 0.4287(1) 0.5364(1) 1.1277(1)
C25 C 0.3575(1) 0.5399(1) 1.16806(9)
C26 C 0.2902(1) 0.6225(1) 1.15425(8)
C27 C 0.22749(8) 0.79623(9) 1.07914(7)
C28 C 0.36794(8) 0.79039(9) 1.00034(7)
C29 C 0.39482(8) 0.89208(9) 1.05684(8)
C30 C 0.4974(1) 0.8854(1) 1.11914(9)
C31 C 0.1490(1) 0.8008(1) 1.12374(9)
C32 C 0.4427(1) 0.7801(1) 0.95186(9)
C33 C 0.18955(8) 0.80869(9) 0.98496(7)
C34 C 0.26237(8) 0.80492(9) 0.94443(7)
C35 C 0.29542(9) 0.70195(9) 1.09922(7)
C36 C 0.36746(8) 0.69854(9) 1.05795(7)
H17 H 0.040(1) 0.824(1) 0.967(1)
H18 H -0.006(1) 0.845(1) 0.819(1)
H19 H 0.114(1) 0.834(1) 0.750(1)
H20 H 0.287(1) 0.816(1) 0.829(1)
H21 H 0.484(1) 0.611(1) 1.039(1)
H22 H 0.475(1) 0.481(2) 1.138(1)
H23 H 0.350(1) 0.484(1) 1.204(1)
H24 H 0.237(1) 0.627(1) 1.1828(9)
H25 H 0.391(1) 0.955(1) 1.0194(9)
H26 H 0.509(1) 0.823(1) 1.158(1)
H27 H 0.110(1) 0.866(1) 1.1117(9)
H28 H 0.178(1) 0.798(1) 1.185(1)
H29 H 0.102(1) 0.745(1) 1.105(1)
H30 H 0.510(1) 0.772(1) 0.991(1)
H31 H 0.443(1) 0.845(1) 0.919(1)
H32 H 0.422(1) 0.718(1) 0.916(1)

loop_
_atom_type_symbol
_atom_type_radius_bond
C 0.68
H 0.23
O 0.68
S 1.02
